data_7123756
loop_
_publ_author_name
'Jiang, Wei'
'Liu, Xiaomei'
'Liu, Lian'
'Shi, Jie'
'Cao, Jiapeng'
'Luo, Ximing'
'You, Wansheng'
'Xu, Yan'

_publ_section_title
;
 A novel polyoxometalate-based huge cluster Fe10P4W32 exhibiting prominent
 electrocatalytic activity for oxygen evolution reaction and third-order
 NLO properties
;
_journal_name_full 'Chemical Communications'
_journal_paper_doi 10.1039/C9CC03937F
_journal_year 2019
_chemical_formula_sum 'C44 H142 Fe10 N28 Na4 O169 P4 W32'
_chemical_formula_weight 10425.39
_space_group_crystal_system triclinic
_space_group_IT_number 2
_space_group_name_Hall '-P 1'
_space_group_name_H-M_alt 'P -1'
_symmetry_space_group_name_Hall '-P 1'
_symmetry_space_group_name_H-M 'P -1'
_atom_sites_solution_hydrogens geom
_audit_creation_method SHELXL-2018/3
_audit_update_record
;
2019-05-16 deposited with the CCDC.    2019-07-01 downloaded from the CCDC.
;
_cell_angle_alpha 75.1990(10)
_cell_angle_beta 87.3810(10)
_cell_angle_gamma 68.6250(10)
_cell_formula_units_Z 1
_cell_length_a 14.2296(13)
_cell_length_b 15.8958(14)
_cell_length_c 23.381(2)
_cell_measurement_reflns_used 6963
_cell_measurement_temperature 296(2)
_cell_measurement_theta_max 26.449
_cell_measurement_theta_min 2.4325
_cell_volume 4754.8(7)
_computing_cell_refinement 'SAINT (Bruker, 2005)'
_computing_data_collection 'APEX2 (Bruker, 2005)'
_computing_data_reduction SAINT
_computing_molecular_graphics SHELXTL
_computing_publication_material SHELXTL
_computing_structure_refinement 'SHELXL-2018/3 (Sheldrick, 2018)'
_computing_structure_solution 'SHELXL-2018/3 (Sheldrick, 2018)'
_diffrn_ambient_temperature 296(2)
_diffrn_measured_fraction_theta_full 0.986
_diffrn_measured_fraction_theta_max 0.986
_diffrn_measurement_device_type 'Bruker Apex2 CCD'
_diffrn_measurement_method '\w scans'
_diffrn_radiation_type MoK\a
_diffrn_radiation_wavelength 0.71073
_diffrn_reflns_av_R_equivalents 0.0500
_diffrn_reflns_av_unetI/netI 0.0767
_diffrn_reflns_Laue_measured_fraction_full 0.986
_diffrn_reflns_Laue_measured_fraction_max 0.986
_diffrn_reflns_limit_h_max 16
_diffrn_reflns_limit_h_min -16
_diffrn_reflns_limit_k_max 18
_diffrn_reflns_limit_k_min -18
_diffrn_reflns_limit_l_max 27
_diffrn_reflns_limit_l_min -24
_diffrn_reflns_number 33456
_diffrn_reflns_point_group_measured_fraction_full 0.986
_diffrn_reflns_point_group_measured_fraction_max 0.986
_diffrn_reflns_theta_full 25.010
_diffrn_reflns_theta_max 25.010
_diffrn_reflns_theta_min 0.902
_exptl_absorpt_coefficient_mu 20.166
_exptl_absorpt_correction_T_max 0.196
_exptl_absorpt_correction_T_min 0.165
_exptl_absorpt_correction_type multi-scan
_exptl_absorpt_process_details '(SADABS; Sheldrick, 2003)'
_exptl_crystal_colour black
_exptl_crystal_density_diffrn 3.641
_exptl_crystal_description strip
_exptl_crystal_F_000 4686
_exptl_crystal_size_max 0.140
_exptl_crystal_size_mid 0.130
_exptl_crystal_size_min 0.120
_refine_diff_density_max 3.550
_refine_diff_density_min -2.492
_refine_diff_density_rms 0.427
_refine_ls_extinction_coef 0.000160(12)
_refine_ls_extinction_expression Fc^*^=kFc[1+0.001xFc^2^\l^3^/sin(2\q)]^-1/4^
_refine_ls_extinction_method 'SHELXL-2018/3 (Sheldrick 2018)'
_refine_ls_goodness_of_fit_ref 0.990
_refine_ls_hydrogen_treatment constr
_refine_ls_matrix_type full
_refine_ls_number_parameters 1316
_refine_ls_number_reflns 16517
_refine_ls_number_restraints 684
_refine_ls_restrained_S_all 0.971
_refine_ls_R_factor_all 0.0679
_refine_ls_R_factor_gt 0.0444
_refine_ls_shift/su_max 0.002
_refine_ls_shift/su_mean 0.000
_refine_ls_structure_factor_coef Fsqd
_refine_ls_weighting_details 'w=1/[\s^2^(Fo^2^)+(0.0635P)^2^] where P=(Fo^2^+2Fc^2^)/3'
_refine_ls_weighting_scheme calc
_refine_ls_wR_factor_gt 0.1090
_refine_ls_wR_factor_ref 0.1231
_reflns_Friedel_coverage 0.000
_reflns_number_gt 12193
_reflns_number_total 16517
_reflns_threshold_expression 'I > 2\s(I)'
_cod_data_source_file c9cc03937f2.cif
_cod_data_source_block a01
_cod_original_cell_volume 4754.7(7)
_cod_database_code 7123756
_shelx_shelxl_version_number 2018/3
_shelx_space_group_comment
;
The symmetry employed for this shelxl refinement is uniquely defined
by the following loop, which should always be used as a source of
symmetry information in preference to the above space-group names.
They are only intended as comments.
;
_shelx_estimated_absorpt_t_min 0.165
_shelx_estimated_absorpt_t_max 0.196

loop_
_space_group_symop_operation_xyz
'x, y, z'
'-x, -y, -z'

loop_
_atom_site_label
_atom_site_type_symbol
_atom_site_fract_x
_atom_site_fract_y
_atom_site_fract_z
_atom_site_U_iso_or_equiv
_atom_site_adp_type
_atom_site_occupancy
_atom_site_site_symmetry_order
_atom_site_calc_flag
_atom_site_refinement_flags_posn
_atom_site_refinement_flags_adp
_atom_site_refinement_flags_occupancy
_atom_site_disorder_assembly
_atom_site_disorder_group
W1 W 0.64188(5) 1.24228(4) 0.85024(3) 0.01596(15) Uani 1 1 d . . . . .
W2 W 0.54126(5) 1.10440(4) 0.80735(3) 0.01654(15) Uani 1 1 d . . . . .
W3 W 0.17821(5) 1.62865(4) 0.76061(3) 0.01732(15) Uani 1 1 d . . . . .
W4 W 0.27967(5) 1.28386(4) 0.80290(3) 0.01674(15) Uani 1 1 d . . . . .
W5 W 0.50697(5) 1.12655(4) 0.64816(3) 0.01571(14) Uani 1 1 d . . . . .
W6 W 0.38059(5) 1.41869(4) 0.84941(3) 0.01688(15) Uani 1 1 d . . . . .
W7 W 0.71038(5) 1.41912(4) 0.73858(3) 0.01535(14) Uani 1 1 d . . . . .
W8 W 0.44913(5) 1.59610(4) 0.73860(3) 0.01561(14) Uani 1 1 d . . . . .
W9 W 0.76656(5) 1.02411(4) 0.72001(3) 0.01748(15) Uani 1 1 d . . . . .
W10 W 0.07834(5) 1.49469(4) 0.71216(3) 0.01718(15) Uani 1 1 d . . . . .
W11 W 0.24390(5) 1.30643(4) 0.64400(3) 0.01678(15) Uani 1 1 d . . . . .
W12 W 0.86695(5) 1.16478(4) 0.76274(3) 0.01692(15) Uani 1 1 d . . . . .
W13 W 0.15507(5) 1.65079(4) 0.61215(3) 0.01521(14) Uani 1 1 d . . . . .
W14 W 0.82793(5) 1.18849(4) 0.61502(3) 0.01627(15) Uani 1 1 d . . . . .
W15 W 0.31909(7) 1.46034(6) 0.54820(4) 0.0164(2) Uani 0.5 1 d . . P A 1
W16 W 0.67095(7) 1.43845(6) 0.59599(4) 0.0166(2) Uani 0.5 1 d . . P B 1
W17 W 0.42490(7) 1.60740(6) 0.59480(4) 0.0164(2) Uani 0.5 1 d . . P A 1
W18 W 0.56614(7) 1.29123(6) 0.54966(4) 0.0172(2) Uani 0.5 1 d . . P A 1
Fe4 Fe 0.31909(7) 1.46034(6) 0.54820(4) 0.0164(2) Uani 0.5 1 d . . P A 2
Fe5 Fe 0.67095(7) 1.43845(6) 0.59599(4) 0.0166(2) Uani 0.5 1 d . . P B 2
Fe6 Fe 0.42490(7) 1.60740(6) 0.59480(4) 0.0164(2) Uani 0.5 1 d . . P A 2
Fe7 Fe 0.56614(7) 1.29123(6) 0.54966(4) 0.0172(2) Uani 0.5 1 d . . P A 2
P1 P 0.6167(3) 1.2626(2) 0.69779(16) 0.0105(8) Uani 1 1 d . U . . .
P2 P 0.3400(3) 1.4526(2) 0.69588(16) 0.0120(8) Uani 1 1 d . U . . .
Fe1 Fe -0.06506(18) 1.22314(15) 1.00789(10) 0.0238(5) Uani 1 1 d . . . . .
Fe2 Fe 0.42030(18) 0.93171(14) 0.64626(10) 0.0241(5) Uani 1 1 d . . . . .
Fe3 Fe -0.03021(17) 1.80728(15) 0.49166(10) 0.0234(5) Uani 1 1 d . . . . .
Na1 Na 0.1880(5) 1.2509(5) 0.9609(3) 0.0366(17) Uani 1 1 d . U . . .
Na2 Na 0.0540(8) 0.6149(7) 1.3662(5) 0.083(3) Uani 1 1 d . U . . .
O1 O 0.5021(8) 1.3160(7) 0.8575(5) 0.024(2) Uani 1 1 d . U . . .
O2 O 0.0068(9) 1.2426(8) 0.9229(5) 0.034(3) Uani 1 1 d . U . . .
O3 O 0.4162(7) 1.7032(6) 0.5288(4) 0.016(2) Uani 1 1 d . U . . .
O4 O 0.5605(7) 1.5429(6) 0.6002(4) 0.018(2) Uani 1 1 d . U . . .
O5 O 0.7238(8) 1.4923(6) 0.5305(4) 0.021(2) Uani 1 1 d . U . . .
O6 O 0.2357(7) 1.3779(6) 0.5672(4) 0.018(2) Uani 1 1 d . U . . .
O7 O 0.4159(7) 1.1939(6) 0.8169(4) 0.018(2) Uani 1 1 d . U . . .
O8 O 0.5847(7) 1.5160(6) 0.7303(4) 0.017(2) Uani 1 1 d . U . . .
O9 O 0.6036(7) 1.3833(6) 0.5613(4) 0.017(2) Uani 1 1 d . U . . .
O10 O 0.4445(8) 1.4952(7) 0.8049(4) 0.021(2) Uani 1 1 d . U . . .
O11 O 0.8164(7) 1.2955(6) 0.7462(4) 0.018(2) Uani 1 1 d . U . . .
O12 O 0.6734(8) 1.0464(7) 0.7806(4) 0.022(2) Uani 1 1 d . U . . .
O13 O 0.7766(7) 1.4612(6) 0.7761(4) 0.018(2) Uani 1 1 d . U . . .
O14 O 0.2315(7) 1.5265(6) 0.6952(4) 0.017(2) Uani 1 1 d . U . . .
O15 O 0.3888(7) 1.5313(6) 0.5599(4) 0.013(2) Uani 1 1 d . U . . .
O16 O 0.6873(8) 1.2298(7) 0.9207(5) 0.023(2) Uani 1 1 d . U . . .
O17 O 0.5411(8) 1.1708(7) 0.5729(5) 0.022(2) Uani 1 1 d . U . . .
O18 O 0.6519(7) 1.0571(6) 0.6705(4) 0.017(2) Uani 1 1 d . U . . .
O19 O 0.9745(8) 1.1309(7) 0.8064(5) 0.029(3) Uani 1 1 d . U . . .
O20 O 0.4395(7) 1.6644(6) 0.6592(4) 0.017(2) Uani 1 1 d . U . . .
O21 O 0.2706(7) 1.6690(6) 0.6072(4) 0.018(2) Uani 1 1 d . U . . .
O22 O 0.7635(8) 1.1741(7) 0.8214(5) 0.023(2) Uani 1 1 d . U . . .
O23 O 0.8604(8) 1.0421(6) 0.7690(4) 0.020(2) Uani 1 1 d . U . . .
O24 O 0.7268(7) 1.1895(6) 0.6981(4) 0.014(2) Uani 1 1 d . U . . .
O25 O 0.1632(8) 1.3936(6) 0.7758(4) 0.020(2) Uani 1 1 d . U . . .
O26 O 0.1351(7) 1.4090(6) 0.6659(4) 0.019(2) Uani 1 1 d . U . . .
O27 O 0.3736(7) 1.2147(6) 0.6344(4) 0.015(2) Uani 1 1 d . U . . .
O28 O 0.6010(8) 1.1353(6) 0.8661(4) 0.020(2) Uani 1 1 d . U . . .
O29 O 0.3084(8) 1.3333(7) 0.8642(5) 0.023(2) Uani 1 1 d . U . . .
O30 O 0.8396(8) 1.0561(7) 0.6551(4) 0.021(2) Uani 1 1 d . U . . .
O31 O 0.4864(8) 1.0311(7) 0.6386(5) 0.026(3) Uani 1 1 d . U . . .
O32 O 0.0758(7) 1.5733(6) 0.7627(4) 0.016(2) Uani 1 1 d . U . . .
O33 O 0.1902(7) 1.5637(6) 0.5699(4) 0.016(2) Uani 1 1 d . U . . .
O34 O 0.3033(7) 1.6429(6) 0.7446(4) 0.019(2) Uani 1 1 d . U . . .
O35 O -0.0372(8) 1.4837(7) 0.7239(5) 0.028(3) Uani 1 1 d . U . . .
O36 O 0.6260(7) 1.3590(6) 0.6831(4) 0.014(2) Uani 1 1 d . U . . .
O37 O 0.4323(7) 1.3582(6) 0.5429(4) 0.017(2) Uani 1 1 d . U . . .
O38 O 0.7166(7) 1.2027(6) 0.5728(4) 0.018(2) Uani 1 1 d . U . . .
O39 O 0.7431(7) 1.4557(6) 0.6622(4) 0.016(2) Uani 1 1 d . U . . .
O40 O 0.1677(8) 1.2459(6) 0.6377(4) 0.021(2) Uani 1 1 d . U . . .
O41 O 0.7952(7) 1.3103(6) 0.6095(4) 0.015(2) Uani 1 1 d . U . . .
O42 O 0.2792(7) 1.2650(6) 0.7270(4) 0.018(2) Uani 1 1 d . U . . .
O43 O 0.3368(7) 1.4016(6) 0.6480(4) 0.015(2) Uani 1 1 d . U . . .
O44 O 0.4767(8) 1.6665(7) 0.7740(5) 0.023(2) Uani 1 1 d . U . . .
O45 O 0.5245(8) 1.0066(7) 0.8494(5) 0.026(3) Uani 1 1 d . U . . .
O46 O 0.4118(7) 1.5051(6) 0.6822(4) 0.015(2) Uani 1 1 d . U . . .
O47 O 0.8151(8) 0.9039(7) 0.7363(5) 0.027(3) Uani 1 1 d . U . . .
O48 O 0.2190(8) 1.2149(7) 0.8427(5) 0.025(2) Uani 1 1 d . U . . .
O49 O 0.3617(7) 1.3855(6) 0.7571(4) 0.017(2) Uani 1 1 d . U . . .
O50 O 0.1216(8) 1.7042(7) 0.8030(5) 0.029(3) Uani 1 1 d . U . . .
O51 O 0.3811(8) 1.4362(7) 0.9200(4) 0.021(2) Uani 1 1 d . U . . .
O52 O 0.4918(8) 1.1140(6) 0.7302(4) 0.020(2) Uani 1 1 d . U . . .
O54 O 0.5766(7) 1.2404(6) 0.7593(4) 0.014(2) Uani 1 1 d . U . . .
O56 O 0.1268(8) 1.7014(6) 0.6840(4) 0.020(2) Uani 1 1 d . U . . .
O57 O 0.2555(8) 1.5175(7) 0.8202(5) 0.023(2) Uani 1 1 d . U . . .
O58 O 0.9244(8) 1.1636(7) 0.5670(5) 0.023(2) Uani 1 1 d . U . . .
O59 O 0.6590(7) 1.3506(6) 0.8049(4) 0.017(2) Uani 1 1 d . U . . .
O60 O 0.0753(8) 1.7503(6) 0.5630(4) 0.020(2) Uani 1 1 d . U . . .
O61 O 0.0887(8) 1.1239(7) 1.0270(5) 0.030(3) Uani 1 1 d . U . . .
O62 O 0.0500(7) 1.5975(6) 0.6462(4) 0.018(2) Uani 1 1 d . U . . .
O63 O 0.3355(8) 1.0160(7) 0.5601(5) 0.028(3) Uani 1 1 d . U . . .
O64 O 0.5520(7) 1.2535(6) 0.6502(4) 0.013(2) Uani 1 1 d . U . . .
O65 O 0.9146(8) 1.1660(6) 0.6879(4) 0.020(2) Uani 1 1 d . U . . .
O66 O 0.2922(8) 1.0265(7) 0.6760(5) 0.029(3) Uani 1 1 d . U . . .
C17 C -0.3777(16) 1.3825(14) 1.0445(9) 0.049(5) Uani 1 1 d . U . . .
H17A H -0.432189 1.431247 1.022262 0.059 Uiso 1 1 calc R U . . .
C18 C -0.2853(11) 1.3457(9) 1.0185(6) 0.015(3) Uani 1 1 d . U . . .
C19 C -0.2674(12) 1.3795(10) 0.9569(7) 0.026(4) Uani 1 1 d . U . . .
C20 C -0.0450(13) 1.3052(11) 0.8827(7) 0.026(4) Uani 1 1 d . U . . .
C21 C -0.1177(14) 1.1032(12) 1.2010(8) 0.039(5) Uani 1 1 d . U . . .
H21A H -0.181906 1.125505 1.218049 0.059 Uiso 1 1 calc R U . . .
H21B H -0.099444 1.038061 1.202948 0.059 Uiso 1 1 calc R U . . .
H21C H -0.067282 1.111244 1.222692 0.059 Uiso 1 1 calc R U . . .
C22 C -0.3471(14) 1.4606(12) 0.9156(8) 0.044(5) Uani 1 1 d . U . . .
H22A H -0.408493 1.479691 0.935880 0.067 Uiso 1 1 calc R U . . .
H22B H -0.324093 1.511911 0.903033 0.067 Uiso 1 1 calc R U . . .
H22C H -0.359536 1.441957 0.881626 0.067 Uiso 1 1 calc R U . . .
N1 N 0.2125(13) 1.0860(10) 0.7529(7) 0.049(5) Uani 1 1 d . . . . .
H1A H 0.159902 1.126060 0.731499 0.059 Uiso 1 1 calc R U . . .
H1B H 0.216689 1.082332 0.790104 0.059 Uiso 1 1 calc R U . . .
N2 N 0.3635(10) 0.9612(9) 0.7697(7) 0.035(4) Uani 1 1 d . . . . .
H2A H 0.361326 0.955233 0.807251 0.042 Uiso 1 1 calc R U . . .
N3 N 0.4385(11) 0.9076(10) 0.7432(6) 0.033(4) Uani 1 1 d . . . . .
N4 N 0.5584(11) 0.8132(9) 0.6809(6) 0.029(3) Uani 1 1 d . U . . .
N5 N 0.4989(10) 0.8725(9) 0.5731(6) 0.027(3) Uani 1 1 d . U . . .
N6 N 0.4502(10) 0.9121(10) 0.5182(6) 0.032(4) Uani 1 1 d . . . . .
H6A H 0.473532 0.890635 0.488111 0.039 Uiso 1 1 calc R U . . .
N7 N 0.3131(12) 1.0257(10) 0.4629(7) 0.043(4) Uani 1 1 d . U . . .
H7A H 0.258145 1.073691 0.459688 0.052 Uiso 1 1 calc R U . . .
H7B H 0.334160 1.003994 0.432651 0.052 Uiso 1 1 calc R U . . .
N8 N 0.2056(11) 1.0139(9) 1.0956(7) 0.042(4) Uani 1 1 d . . . . .
H8A H 0.253508 1.009552 1.071376 0.050 Uiso 1 1 calc R U . . .
H8B H 0.218148 0.979843 1.131451 0.050 Uiso 1 1 calc R U . . .
N9 N 0.0412(10) 1.0752(8) 1.1202(5) 0.023(3) Uani 1 1 d . . . . .
H9A H 0.052897 1.037122 1.154889 0.028 Uiso 1 1 calc R U . . .
N10 N -0.0486(10) 1.1439(9) 1.1009(6) 0.029(3) Uani 1 1 d . . . . .
N11 N -0.2085(10) 1.2744(8) 1.0508(6) 0.024(3) Uani 1 1 d . . . . .
N12 N -0.1777(10) 1.3385(9) 0.9429(6) 0.025(3) Uani 1 1 d . U . . .
N13 N -0.1419(10) 1.3588(9) 0.8898(6) 0.029(3) Uani 1 1 d . U . . .
H13A H -0.178269 1.403585 0.861293 0.035 Uiso 1 1 calc R U . . .
N14 N -0.0106(10) 1.3236(9) 0.8278(6) 0.027(3) Uani 1 1 d . U . . .
H14A H 0.049473 1.290369 0.820711 0.033 Uiso 1 1 calc R U . . .
H14B H -0.048785 1.368408 0.800006 0.033 Uiso 1 1 calc R U . . .
C1 C 0.2893(14) 1.0281(12) 0.7278(8) 0.033(4) Uani 1 1 d . U . . .
C2 C 0.5143(13) 0.8394(11) 0.7747(8) 0.031(4) Uani 1 1 d . U . . .
C3 C 0.5892(12) 0.7880(10) 0.7380(7) 0.024(4) Uani 1 1 d . U . . .
C4 C 0.6796(14) 0.7183(12) 0.7613(9) 0.040(5) Uani 1 1 d . U . . .
H4A H 0.699671 0.704152 0.801023 0.048 Uiso 1 1 calc R U . . .
C5 C 0.7413(16) 0.6686(14) 0.7215(9) 0.047(5) Uani 1 1 d . U . . .
H5A H 0.802688 0.620601 0.735552 0.056 Uiso 1 1 calc R U . . .
C6 C 0.7116(14) 0.6904(12) 0.6643(8) 0.039(5) Uani 1 1 d . U . . .
H6B H 0.750124 0.656263 0.638980 0.047 Uiso 1 1 calc R U . . .
C7 C 0.6195(13) 0.7674(11) 0.6432(8) 0.032(4) Uani 1 1 d . U . . .
C8 C 0.5817(13) 0.8003(11) 0.5814(8) 0.030(4) Uani 1 1 d . U . . .
C9 C 0.3646(14) 0.9856(12) 0.5140(8) 0.034(4) Uani 1 1 d . U . . .
C10 C 0.5275(15) 0.8147(13) 0.8403(8) 0.042(5) Uani 1 1 d . U . . .
H10A H 0.589177 0.761974 0.853089 0.064 Uiso 1 1 calc R U . . .
H10B H 0.530405 0.866956 0.852568 0.064 Uiso 1 1 calc R U . . .
H10C H 0.471530 0.799247 0.857614 0.064 Uiso 1 1 calc R U . . .
C11 C 0.6377(15) 0.7554(13) 0.5348(9) 0.049(5) Uani 1 1 d . U . . .
H11A H 0.696898 0.702947 0.552737 0.074 Uiso 1 1 calc R U . . .
H11B H 0.594887 0.734544 0.516043 0.074 Uiso 1 1 calc R U . . .
H11C H 0.657414 0.799951 0.505808 0.074 Uiso 1 1 calc R U . . .
C12 C 0.1127(13) 1.0728(11) 1.0776(7) 0.027(4) Uani 1 1 d . U . . .
C13 C -0.1248(12) 1.1578(10) 1.1370(7) 0.021(3) Uani 1 1 d . U . . .
C14 C -0.2169(12) 1.2352(10) 1.1064(7) 0.024(4) Uani 1 1 d . U . . .
C15 C -0.3051(14) 1.2667(12) 1.1382(8) 0.037(4) Uani 1 1 d . U . . .
H15A H -0.309886 1.239139 1.177830 0.044 Uiso 1 1 calc R U . . .
C16 C -0.3851(15) 1.3442(13) 1.1037(9) 0.045(5) Uani 1 1 d . U . . .
H16A H -0.444584 1.370043 1.121685 0.054 Uiso 1 1 calc R U . . .
O1W O -0.0099(10) 1.3208(9) 1.0345(6) 0.049(4) Uani 1 1 d . U . . .
O2W O -0.1153(9) 1.1204(8) 0.9827(5) 0.038(3) Uani 1 1 d . U . . .
O3W O 0.3336(10) 0.8478(8) 0.6538(6) 0.046(3) Uani 1 1 d . U . . .
O4W O -0.1424(9) 1.8627(8) 0.4269(5) 0.040(3) Uani 1 1 d . U . . .
O5W O -0.0818(10) 1.9372(8) 0.5154(6) 0.045(3) Uani 1 1 d . U . . .
O6W O 0.0256(9) 1.6635(8) 0.4772(5) 0.040(3) Uani 1 1 d . U . . .
O7W O -0.1296(10) 1.7612(8) 0.5566(6) 0.045(3) Uani 1 1 d . U . . .
O8W O -0.0967(12) 0.9597(10) 1.0795(7) 0.064(4) Uani 1 1 d . U . . .
O9W O 0.415(2) 0.824(2) 0.9783(14) 0.185(11) Uani 1 1 d . U . . .
O10W O 1.110(2) 0.434(2) 1.1388(15) 0.199(13) Uani 1 1 d . U . . .
O11W O 0.608(4) 0.676(4) 0.968(2) 0.156(18) Uani 0.5 1 d . U P . .
O12W O 0.0980(13) 1.2216(11) 1.3337(8) 0.080(5) Uani 1 1 d . U . . .
O13W O 0.354(2) 1.018(2) 1.0000(13) 0.173(11) Uani 1 1 d . U . . .
O14W O 0.571(2) 0.838(2) 1.0373(15) 0.200(13) Uani 1 1 d . U . . .
O15W O 1.1121(13) 0.4164(11) 1.4582(8) 0.080(5) Uani 1 1 d . U . . .
O16W O 0.9951(13) 0.0851(12) 1.3768(8) 0.084(5) Uani 1 1 d . U . . .
O17W O 0.6932(16) 1.0178(14) 1.1111(9) 0.111(7) Uani 1 1 d . U . . .
O18W O -0.1706(18) 1.4841(16) 1.0418(11) 0.134(8) Uani 1 1 d . U . . .
O19W O 0.0847(19) 1.2634(17) 1.1496(10) 0.134(9) Uani 1 1 d . . . . .
O20W O 1.2021(15) -0.1184(10) 1.5382(9) 0.107(7) Uani 1 1 d . . . . .
O21W O 0.9149(14) 0.5577(12) 1.1057(8) 0.092(6) Uani 1 1 d . . . . .

loop_
_atom_site_aniso_label
_atom_site_aniso_U_11
_atom_site_aniso_U_22
_atom_site_aniso_U_33
_atom_site_aniso_U_23
_atom_site_aniso_U_13
_atom_site_aniso_U_12
W1 0.0172(4) 0.0173(3) 0.0111(3) -0.0018(2) -0.0014(3) -0.0046(3)
W2 0.0182(4) 0.0149(3) 0.0140(3) -0.0015(2) 0.0001(3) -0.0046(3)
W3 0.0166(4) 0.0176(3) 0.0152(3) -0.0062(2) 0.0007(3) -0.0019(3)
W4 0.0170(4) 0.0170(3) 0.0142(3) -0.0016(2) 0.0017(3) -0.0055(3)
W5 0.0184(4) 0.0144(3) 0.0142(3) -0.0035(2) 0.0003(3) -0.0061(3)
W6 0.0178(4) 0.0175(3) 0.0125(3) -0.0026(2) 0.0011(3) -0.0041(3)
W7 0.0156(4) 0.0168(3) 0.0118(3) -0.0024(2) -0.0010(2) -0.0046(3)
W8 0.0176(4) 0.0163(3) 0.0123(3) -0.0042(2) 0.0000(3) -0.0051(3)
W9 0.0164(4) 0.0134(3) 0.0177(3) -0.0031(2) 0.0000(3) -0.0004(3)
W10 0.0131(4) 0.0171(3) 0.0187(3) -0.0032(2) 0.0022(3) -0.0036(3)
W11 0.0180(4) 0.0165(3) 0.0162(3) -0.0039(2) 0.0007(3) -0.0070(3)
W12 0.0136(3) 0.0177(3) 0.0146(3) -0.0023(2) -0.0024(3) -0.0011(3)
W13 0.0131(3) 0.0147(3) 0.0137(3) -0.0024(2) 0.0002(2) -0.0010(3)
W14 0.0137(3) 0.0159(3) 0.0145(3) -0.0027(2) 0.0006(3) -0.0007(3)
W15 0.0177(6) 0.0136(4) 0.0162(5) -0.0027(4) -0.0052(4) -0.0038(4)
W16 0.0162(5) 0.0191(5) 0.0163(5) -0.0076(4) 0.0019(4) -0.0066(4)
W17 0.0161(5) 0.0149(4) 0.0169(5) -0.0032(4) -0.0024(4) -0.0044(4)
W18 0.0186(6) 0.0189(5) 0.0160(5) -0.0071(4) 0.0030(4) -0.0074(4)
Fe4 0.0177(6) 0.0136(4) 0.0162(5) -0.0027(4) -0.0052(4) -0.0038(4)
Fe5 0.0162(5) 0.0191(5) 0.0163(5) -0.0076(4) 0.0019(4) -0.0066(4)
Fe6 0.0161(5) 0.0149(4) 0.0169(5) -0.0032(4) -0.0024(4) -0.0044(4)
Fe7 0.0186(6) 0.0189(5) 0.0160(5) -0.0071(4) 0.0030(4) -0.0074(4)
P1 0.0102(11) 0.0114(10) 0.0101(11) -0.0030(8) 0.0002(8) -0.0037(8)
P2 0.0123(11) 0.0125(11) 0.0114(11) -0.0035(8) -0.0002(8) -0.0045(9)
Fe1 0.0203(14) 0.0286(12) 0.0152(12) -0.0021(10) -0.0009(10) -0.0028(11)
Fe2 0.0242(14) 0.0160(11) 0.0293(14) -0.0069(10) -0.0021(11) -0.0028(10)
Fe3 0.0164(13) 0.0280(12) 0.0209(13) -0.0074(10) -0.0014(10) -0.0013(10)
Na1 0.0358(19) 0.0380(19) 0.0359(19) -0.0087(10) 0.0019(10) -0.0138(11)
Na2 0.082(3) 0.084(3) 0.083(3) -0.0235(13) 0.0034(10) -0.0299(15)
O1 0.024(3) 0.024(3) 0.024(3) -0.0060(12) 0.0012(10) -0.0085(13)
O2 0.034(3) 0.034(3) 0.034(3) -0.0085(12) 0.0019(10) -0.0122(14)
O3 0.016(2) 0.016(2) 0.016(2) -0.0042(11) 0.0008(10) -0.0058(12)
O4 0.018(2) 0.018(2) 0.018(2) -0.0052(11) 0.0000(10) -0.0068(13)
O5 0.021(3) 0.021(2) 0.021(3) -0.0050(11) 0.0017(10) -0.0074(13)
O6 0.017(2) 0.018(2) 0.017(2) -0.0043(11) 0.0010(10) -0.0062(12)
O7 0.018(2) 0.018(2) 0.018(2) -0.0042(11) 0.0014(10) -0.0062(13)
O8 0.017(2) 0.018(2) 0.017(2) -0.0041(11) 0.0007(10) -0.0062(13)
O9 0.017(2) 0.017(2) 0.017(2) -0.0045(11) 0.0012(10) -0.0061(12)
O10 0.021(3) 0.021(2) 0.021(3) -0.0050(11) 0.0010(10) -0.0075(13)
O11 0.018(2) 0.018(2) 0.018(2) -0.0043(11) 0.0016(10) -0.0065(13)
O12 0.022(3) 0.022(3) 0.022(3) -0.0054(11) 0.0011(10) -0.0078(13)
O13 0.017(3) 0.018(3) 0.017(3) -0.0040(19) 0.0010(19) -0.0058(19)
O14 0.017(2) 0.017(2) 0.017(2) -0.0045(11) 0.0011(10) -0.0062(12)
O15 0.013(2) 0.013(2) 0.013(2) -0.0038(11) 0.0008(10) -0.0046(12)
O16 0.023(3) 0.024(3) 0.022(3) -0.0060(19) 0.0010(19) -0.007(2)
O17 0.023(3) 0.022(3) 0.022(3) -0.0058(11) 0.0011(10) -0.0081(13)
O18 0.017(2) 0.017(2) 0.017(2) -0.0043(11) 0.0009(10) -0.0060(12)
O19 0.029(3) 0.029(3) 0.029(3) -0.0079(19) 0.0003(19) -0.010(2)
O20 0.017(2) 0.017(2) 0.016(2) -0.0048(11) 0.0008(10) -0.0062(12)
O21 0.018(2) 0.018(2) 0.018(2) -0.0051(11) 0.0009(10) -0.0067(13)
O22 0.022(3) 0.022(3) 0.023(3) -0.0055(11) 0.0014(10) -0.0081(13)
O23 0.019(2) 0.019(2) 0.019(2) -0.0049(11) 0.0005(10) -0.0065(13)
O24 0.013(2) 0.014(2) 0.014(2) -0.0032(11) 0.0010(10) -0.0049(12)
O25 0.020(2) 0.019(2) 0.020(2) -0.0049(11) 0.0011(10) -0.0068(13)
O26 0.019(2) 0.019(2) 0.019(2) -0.0048(11) 0.0014(10) -0.0066(13)
O27 0.015(2) 0.015(2) 0.015(2) -0.0042(11) 0.0005(10) -0.0053(12)
O28 0.020(2) 0.020(2) 0.020(2) -0.0052(11) 0.0008(10) -0.0071(13)
O29 0.023(3) 0.023(3) 0.023(3) -0.0061(12) 0.0014(10) -0.0083(13)
O30 0.021(3) 0.021(2) 0.021(3) -0.0054(11) 0.0013(10) -0.0074(13)
O31 0.026(3) 0.026(3) 0.026(3) -0.0068(12) 0.0013(10) -0.0096(13)
O32 0.016(2) 0.016(2) 0.016(2) -0.0041(11) 0.0014(10) -0.0053(12)
O33 0.015(2) 0.016(2) 0.015(2) -0.0037(11) 0.0014(10) -0.0056(12)
O34 0.018(2) 0.018(2) 0.018(2) -0.0048(11) 0.0006(10) -0.0064(13)
O35 0.027(3) 0.028(3) 0.028(3) -0.0067(12) 0.0018(10) -0.0099(13)
O36 0.013(2) 0.014(2) 0.013(2) -0.0033(11) 0.0006(10) -0.0046(12)
O37 0.017(2) 0.017(2) 0.017(2) -0.0045(11) 0.0008(10) -0.0062(12)
O38 0.018(2) 0.019(2) 0.018(2) -0.0050(11) 0.0005(10) -0.0064(13)
O39 0.016(2) 0.015(2) 0.015(2) -0.0035(11) 0.0011(10) -0.0054(12)
O40 0.021(3) 0.021(3) 0.021(3) -0.0055(19) 0.0014(19) -0.008(2)
O41 0.015(2) 0.015(2) 0.015(2) -0.0040(11) 0.0006(10) -0.0056(12)
O42 0.018(2) 0.018(2) 0.018(2) -0.0045(11) 0.0010(10) -0.0067(13)
O43 0.015(2) 0.015(2) 0.015(2) -0.0033(11) 0.0012(10) -0.0052(12)
O44 0.023(3) 0.023(3) 0.023(3) -0.0051(19) 0.0015(19) -0.007(2)
O45 0.027(3) 0.026(3) 0.026(3) -0.0052(19) 0.0027(19) -0.011(2)
O46 0.015(2) 0.015(2) 0.015(2) -0.0038(11) 0.0012(10) -0.0051(12)
O47 0.025(3) 0.026(3) 0.026(3) -0.0052(19) 0.0035(19) -0.009(2)
O48 0.025(3) 0.025(3) 0.025(3) -0.0070(12) 0.0010(10) -0.0087(13)
O49 0.017(2) 0.017(2) 0.016(2) -0.0039(11) 0.0010(10) -0.0056(12)
O50 0.030(3) 0.029(3) 0.027(3) -0.009(2) 0.0012(19) -0.009(2)
O51 0.023(3) 0.021(3) 0.019(3) -0.0059(19) 0.0020(19) -0.006(2)
O52 0.020(2) 0.020(2) 0.020(2) -0.0052(11) 0.0009(10) -0.0071(13)
O54 0.014(2) 0.014(2) 0.013(2) -0.0041(11) 0.0005(10) -0.0044(12)
O56 0.020(2) 0.020(2) 0.021(3) -0.0053(11) 0.0007(10) -0.0073(13)
O57 0.023(3) 0.023(3) 0.022(3) -0.0056(11) 0.0011(10) -0.0082(13)
O58 0.023(3) 0.023(3) 0.023(3) -0.0057(11) 0.0012(10) -0.0080(13)
O59 0.017(2) 0.017(2) 0.017(2) -0.0038(11) 0.0008(10) -0.0063(12)
O60 0.020(2) 0.020(2) 0.020(2) -0.0055(11) 0.0003(10) -0.0069(13)
O61 0.030(3) 0.030(3) 0.029(3) -0.0073(12) 0.0017(10) -0.0104(14)
O62 0.018(2) 0.018(2) 0.018(2) -0.0048(11) 0.0004(10) -0.0066(13)
O63 0.029(3) 0.028(3) 0.028(3) -0.0078(12) 0.0013(10) -0.0099(13)
O64 0.013(2) 0.013(2) 0.012(2) -0.0034(11) 0.0006(10) -0.0044(12)
O65 0.020(2) 0.021(2) 0.020(2) -0.0055(11) 0.0006(10) -0.0071(13)
O66 0.029(3) 0.029(3) 0.029(3) -0.0079(12) 0.0015(10) -0.0105(14)
C17 0.049(5) 0.049(5) 0.049(5) -0.0127(17) 0.0025(11) -0.018(2)
C18 0.014(3) 0.015(3) 0.014(3) -0.0036(13) 0.0006(10) -0.0052(15)
C19 0.026(4) 0.025(4) 0.026(4) -0.0068(14) 0.0010(10) -0.0091(17)
C20 0.026(4) 0.026(4) 0.026(4) -0.0065(14) 0.0015(10) -0.0093(17)
C21 0.039(5) 0.038(5) 0.039(5) -0.009(2) 0.003(2) -0.014(3)
C22 0.044(5) 0.045(5) 0.044(5) -0.012(2) 0.002(2) -0.015(3)
N1 0.066(13) 0.032(9) 0.040(10) -0.006(7) 0.026(9) -0.011(8)
N2 0.016(8) 0.039(8) 0.041(10) 0.002(7) -0.003(7) -0.008(7)
N3 0.022(9) 0.037(8) 0.038(9) 0.001(7) 0.019(7) -0.017(7)
N4 0.029(3) 0.029(3) 0.029(3) -0.0076(13) 0.0014(10) -0.0103(15)
N5 0.026(3) 0.027(3) 0.027(3) -0.0067(13) 0.0018(10) -0.0095(15)
N6 0.016(8) 0.052(9) 0.034(9) -0.031(7) 0.010(7) -0.008(7)
N7 0.043(4) 0.043(4) 0.042(4) -0.011(2) 0.003(2) -0.014(2)
N8 0.035(10) 0.041(9) 0.034(9) 0.008(7) -0.015(7) -0.005(8)
N9 0.027(8) 0.021(7) 0.011(7) 0.000(5) 0.006(6) 0.000(6)
N10 0.024(9) 0.020(7) 0.032(8) 0.000(6) -0.005(7) -0.002(6)
N11 0.016(8) 0.018(6) 0.024(8) 0.004(6) 0.006(6) 0.001(6)
N12 0.026(3) 0.025(3) 0.025(3) -0.0065(13) 0.0014(10) -0.0092(15)
N13 0.029(3) 0.029(3) 0.029(3) -0.0072(13) 0.0016(10) -0.0102(15)
N14 0.027(4) 0.028(4) 0.027(4) -0.006(2) 0.002(2) -0.010(2)
C1 0.033(4) 0.033(4) 0.033(4) -0.0084(15) 0.0017(11) -0.0121(18)
C2 0.031(4) 0.031(4) 0.031(4) -0.0080(14) 0.0011(10) -0.0112(17)
C3 0.024(4) 0.024(4) 0.024(4) -0.0059(13) 0.0011(10) -0.0089(16)
C4 0.040(5) 0.040(5) 0.040(5) -0.0101(15) 0.0021(11) -0.0147(19)
C5 0.047(5) 0.047(5) 0.047(5) -0.0119(16) 0.0023(11) -0.017(2)
C6 0.039(5) 0.039(5) 0.039(5) -0.0101(15) 0.0019(11) -0.0140(19)
C7 0.033(4) 0.032(4) 0.033(4) -0.0086(14) 0.0013(11) -0.0118(18)
C8 0.030(4) 0.030(4) 0.030(4) -0.0080(14) 0.0017(10) -0.0110(17)
C9 0.034(4) 0.034(4) 0.034(4) -0.0089(15) 0.0020(11) -0.0124(18)
C10 0.043(5) 0.042(5) 0.042(5) -0.011(2) 0.002(2) -0.015(3)
C11 0.049(6) 0.049(6) 0.050(6) -0.014(2) 0.002(2) -0.018(3)
C12 0.028(4) 0.027(4) 0.027(4) -0.0069(14) 0.0015(10) -0.0097(17)
C13 0.021(4) 0.021(4) 0.021(4) -0.0056(13) 0.0010(10) -0.0076(16)
C14 0.025(4) 0.024(4) 0.025(4) -0.0064(14) 0.0016(10) -0.0088(16)
C15 0.037(4) 0.037(4) 0.037(4) -0.0095(15) 0.0021(11) -0.0133(19)
C16 0.045(5) 0.045(5) 0.045(5) -0.0116(16) 0.0024(11) -0.016(2)
O1W 0.050(4) 0.049(4) 0.049(4) -0.014(2) 0.002(2) -0.019(2)
O2W 0.039(4) 0.038(3) 0.038(4) -0.011(2) 0.001(2) -0.013(2)
O3W 0.046(4) 0.044(4) 0.047(4) -0.011(2) 0.004(2) -0.016(2)
O4W 0.038(4) 0.040(3) 0.040(4) -0.012(2) 0.000(2) -0.012(2)
O5W 0.045(4) 0.045(4) 0.046(4) -0.013(2) 0.002(2) -0.016(2)
O6W 0.040(3) 0.040(3) 0.040(3) -0.0105(13) 0.0021(10) -0.0144(15)
O7W 0.044(4) 0.046(4) 0.045(4) -0.010(2) 0.004(2) -0.017(2)
O8W 0.064(5) 0.062(4) 0.064(5) -0.016(2) 0.003(2) -0.023(2)
O9W 0.185(12) 0.185(12) 0.184(12) -0.047(4) 0.010(2) -0.068(5)
O10W 0.199(13) 0.199(13) 0.199(13) -0.051(4) 0.009(2) -0.073(5)
O11W 0.156(18) 0.156(18) 0.156(18) -0.040(5) 0.008(2) -0.057(7)
O12W 0.080(5) 0.081(5) 0.079(5) -0.023(2) 0.004(2) -0.028(3)
O13W 0.173(11) 0.174(11) 0.173(11) -0.044(3) 0.010(2) -0.063(4)
O14W 0.200(13) 0.200(13) 0.200(13) -0.051(4) 0.011(2) -0.073(5)
O15W 0.080(5) 0.081(5) 0.081(5) -0.023(2) 0.003(2) -0.030(3)
O16W 0.085(6) 0.084(6) 0.084(6) -0.023(2) 0.005(2) -0.030(3)
O17W 0.111(7) 0.112(7) 0.110(7) -0.029(3) 0.007(2) -0.039(3)
O18W 0.134(8) 0.134(8) 0.134(8) -0.035(3) 0.006(2) -0.049(4)
O19W 0.15(2) 0.17(2) 0.093(17) -0.058(16) -0.009(15) -0.066(18)
O20W 0.112(16) 0.040(9) 0.149(19) 0.019(10) -0.062(14) -0.027(10)
O21W 0.101(16) 0.083(12) 0.094(15) -0.040(11) 0.018(12) -0.026(11)

loop_
_atom_type_symbol
_atom_type_description
_atom_type_scat_dispersion_real
_atom_type_scat_dispersion_imag
_atom_type_scat_source
C C 0.0033 0.0016 'International Tables Vol C Tables 4.2.6.8 and 6.1.1.4'
H H 0.0000 0.0000 'International Tables Vol C Tables 4.2.6.8 and 6.1.1.4'
N N 0.0061 0.0033 'International Tables Vol C Tables 4.2.6.8 and 6.1.1.4'
O O 0.0106 0.0060 'International Tables Vol C Tables 4.2.6.8 and 6.1.1.4'
P P 0.1023 0.0942 'International Tables Vol C Tables 4.2.6.8 and 6.1.1.4'
Fe Fe 0.3463 0.8444 'International Tables Vol C Tables 4.2.6.8 and 6.1.1.4'
W W -0.8490 6.8722 'International Tables Vol C Tables 4.2.6.8 and 6.1.1.4'
Na Na 0.0362 0.0249 'International Tables Vol C Tables 4.2.6.8 and 6.1.1.4'

loop_
_geom_angle_atom_site_label_1
_geom_angle_atom_site_label_2
_geom_angle_atom_site_label_3
_geom_angle
_geom_angle_site_symmetry_1
_geom_angle_site_symmetry_3
O16 W1 O59 103.9(4) . .
O16 W1 O22 98.3(5) . .
O59 W1 O22 87.3(4) . .
O16 W1 O1 98.1(5) . .
O59 W1 O1 89.0(4) . .
O22 W1 O1 163.5(4) . .
O16 W1 O28 99.5(4) . .
O59 W1 O28 156.6(4) . .
O22 W1 O28 90.3(4) . .
O1 W1 O28 86.8(4) . .
O16 W1 O54 172.4(4) . .
O59 W1 O54 83.7(4) . .
O22 W1 O54 81.5(4) . .
O1 W1 O54 82.2(4) . .
O28 W1 O54 72.9(4) . .
O45 W2 O7 98.8(5) . .
O45 W2 O28 99.6(5) . .
O7 W2 O28 89.5(4) . .
O45 W2 O52 102.6(5) . .
O7 W2 O52 88.4(4) . .
O28 W2 O52 157.7(4) . .
O45 W2 O12 98.9(5) . .
O7 W2 O12 162.2(4) . .
O28 W2 O12 89.5(4) . .
O52 W2 O12 85.8(4) . .
O45 W2 O54 172.7(4) . .
O7 W2 O54 82.4(4) . .
O28 W2 O54 73.2(4) . .
O52 W2 O54 84.6(4) . .
O12 W2 O54 80.3(4) . .
O50 W3 O56 102.3(5) . .
O50 W3 O34 104.1(5) . .
O56 W3 O34 90.4(4) . .
O50 W3 O57 101.4(5) . .
O56 W3 O57 156.3(4) . .
O34 W3 O57 84.9(4) . .
O50 W3 O32 98.5(5) . .
O56 W3 O32 88.2(4) . .
O34 W3 O32 157.2(4) . .
O57 W3 O32 87.2(4) . .
O50 W3 O14 170.9(4) . .
O56 W3 O14 72.8(4) . .
O34 W3 O14 83.8(4) . .
O57 W3 O14 83.6(4) . .
O32 W3 O14 74.0(4) . .
O48 W4 O42 103.1(5) . .
O48 W4 O25 97.3(5) . .
O42 W4 O25 87.1(4) . .
O48 W4 O29 99.5(5) . .
O42 W4 O29 157.3(4) . .
O25 W4 O29 90.6(4) . .
O48 W4 O7 98.5(4) . .
O42 W4 O7 88.5(4) . .
O25 W4 O7 164.2(4) . .
O29 W4 O7 87.6(4) . .
O48 W4 O49 173.7(4) . .
O42 W4 O49 83.0(4) . .
O25 W4 O49 81.8(4) . .
O29 W4 O49 74.3(4) . .
O7 W4 O49 82.6(4) . .
O31 W5 O17 99.1(5) . .
O31 W5 O52 102.1(4) . .
O17 W5 O52 158.2(4) . .
O31 W5 O27 99.4(5) . .
O17 W5 O27 92.5(4) . .
O52 W5 O27 88.7(4) . .
O31 W5 O18 94.0(4) . .
O17 W5 O18 88.8(4) . .
O52 W5 O18 85.0(4) . .
O27 W5 O18 166.1(4) . .
O31 W5 O64 171.5(4) . .
O17 W5 O64 73.5(4) . .
O52 W5 O64 85.0(4) . .
O27 W5 O64 85.3(4) . .
O18 W5 O64 81.9(3) . .
O51 W6 O10 103.8(4) . .
O51 W6 O1 98.8(5) . .
O10 W6 O1 89.4(4) . .
O51 W6 O57 96.9(5) . .
O10 W6 O57 87.4(4) . .
O1 W6 O57 164.2(4) . .
O51 W6 O29 99.3(4) . .
O10 W6 O29 156.9(4) . .
O1 W6 O29 88.9(4) . .
O57 W6 O29 88.0(4) . .
O51 W6 O49 171.8(4) . .
O10 W6 O49 84.1(4) . .
O1 W6 O49 83.4(4) . .
O57 W6 O49 80.9(4) . .
O29 W6 O49 72.8(4) . .
O13 W7 O39 102.1(4) . .
O13 W7 O8 99.0(4) . .
O39 W7 O8 95.1(4) . .
O13 W7 O59 99.6(4) . .
O39 W7 O59 157.5(4) . .
O8 W7 O59 87.3(4) . .
O13 W7 O11 96.5(4) . .
O39 W7 O11 89.5(4) . .
O8 W7 O11 162.5(4) . .
O59 W7 O11 82.3(4) . .
O13 W7 O36 176.9(4) . .
O39 W7 O36 75.3(4) . .
O8 W7 O36 83.1(4) . .
O59 W7 O36 82.8(4) . .
O11 W7 O36 81.7(4) . .
O44 W8 O20 101.1(4) . .
O44 W8 O8 98.4(5) . .
O20 W8 O8 91.1(4) . .
O44 W8 O10 101.6(4) . .
O20 W8 O10 157.4(4) . .
O8 W8 O10 86.5(4) . .
O44 W8 O34 98.3(4) . .
O20 W8 O34 92.6(4) . .
O8 W8 O34 161.8(4) . .
O10 W8 O34 83.2(4) . .
O44 W8 O46 175.7(4) . .
O20 W8 O46 74.7(3) . .
O8 W8 O46 81.3(4) . .
O10 W8 O46 82.7(4) . .
O34 W8 O46 82.5(4) . .
O47 W9 O30 102.0(5) . .
O47 W9 O18 103.5(5) . .
O30 W9 O18 91.2(4) . .
O47 W9 O12 101.8(5) . .
O30 W9 O12 156.1(4) . .
O18 W9 O12 85.3(4) . .
O47 W9 O23 98.9(4) . .
O30 W9 O23 87.6(4) . .
O18 W9 O23 157.4(4) . .
O12 W9 O23 86.7(4) . .
O47 W9 O24 170.8(4) . .
O30 W9 O24 72.5(4) . .
O18 W9 O24 84.3(3) . .
O12 W9 O24 83.6(4) . .
O23 W9 O24 73.8(3) . .
O35 W10 O62 102.7(5) . .
O35 W10 O26 100.3(5) . .
O62 W10 O26 92.5(4) . .
O35 W10 O32 101.1(5) . .
O62 W10 O32 89.9(4) . .
O26 W10 O32 157.4(4) . .
O35 W10 O25 101.8(5) . .
O62 W10 O25 155.5(4) . .
O26 W10 O25 83.7(4) . .
O32 W10 O25 84.9(4) . .
O35 W10 O14 174.3(4) . .
O62 W10 O14 73.6(4) . .
O26 W10 O14 84.4(4) . .
O32 W10 O14 74.7(4) . .
O25 W10 O14 81.9(4) . .
O40 W11 O6 101.3(4) . .
O40 W11 O42 101.6(4) . .
O6 W11 O42 156.9(4) . .
O40 W11 O27 99.1(4) . .
O6 W11 O27 93.0(4) . .
O42 W11 O27 86.7(4) . .
O40 W11 O26 94.6(4) . .
O6 W11 O26 91.2(4) . .
O42 W11 O26 83.8(4) . .
O27 W11 O26 164.7(4) . .
O40 W11 O43 174.9(4) . .
O6 W11 O43 75.4(4) . .
O42 W11 O43 81.6(4) . .
O27 W11 O43 85.0(4) . .
O26 W11 O43 81.8(4) . .
O19 W12 O65 103.3(5) . .
O19 W12 O11 104.0(5) . .
O65 W12 O11 92.4(4) . .
O19 W12 O23 99.2(4) . .
O65 W12 O23 89.3(4) . .
O11 W12 O23 155.6(4) . .
O19 W12 O22 101.7(5) . .
O65 W12 O22 154.8(4) . .
O11 W12 O22 84.1(4) . .
O23 W12 O22 84.0(4) . .
O19 W12 O24 171.3(4) . .
O65 W12 O24 72.8(4) . .
O11 W12 O24 84.1(4) . .
O23 W12 O24 73.2(4) . .
O22 W12 O24 82.0(4) . .
O60 W13 O21 102.5(4) . .
O60 W13 O33 103.4(4) . .
O21 W13 O33 96.3(4) . .
O60 W13 O56 96.4(4) . .
O21 W13 O56 89.2(4) . .
O33 W13 O56 157.6(4) . .
O60 W13 O62 97.6(4) . .
O21 W13 O62 158.6(4) . .
O33 W13 O62 86.0(4) . .
O56 W13 O62 81.3(4) . .
O60 W13 O14 165.7(4) . .
O21 W13 O14 86.4(4) . .
O33 W13 O14 86.5(4) . .
O56 W13 O14 72.2(4) . .
O62 W13 O14 72.5(4) . .
O58 W14 O41 104.1(4) . .
O58 W14 O38 104.0(5) . .
O41 W14 O38 95.6(4) . .
O58 W14 O30 98.4(4) . .
O41 W14 O30 155.3(4) . .
O38 W14 O30 88.9(4) . .
O58 W14 O65 97.6(4) . .
O41 W14 O65 86.0(4) . .
O38 W14 O65 157.3(4) . .
O30 W14 O65 80.9(4) . .
O58 W14 O24 165.2(4) . .
O41 W14 O24 85.1(4) . .
O38 W14 O24 86.3(4) . .
O30 W14 O24 70.9(4) . .
O65 W14 O24 71.2(4) . .
O15 W15 O5 103.9(4) . 2_686
O15 W15 O37 95.5(4) . .
O5 W15 O37 99.6(4) 2_686 .
O15 W15 O6 159.0(4) . .
O5 W15 O6 95.0(4) 2_686 .
O37 W15 O6 90.1(4) . .
O15 W15 O33 85.9(4) . .
O5 W15 O33 89.7(4) 2_686 .
O37 W15 O33 169.9(4) . .
O6 W15 O33 85.1(4) . .
O15 W15 O43 85.6(4) . .
O5 W15 O43 167.2(4) 2_686 .
O37 W15 O43 87.7(4) . .
O6 W15 O43 74.4(4) . .
O33 W15 O43 82.4(3) . .
O5 W16 O9 99.7(4) . .
O5 W16 O4 97.8(4) . .
O9 W16 O4 97.1(4) . .
O5 W16 O39 101.8(4) . .
O9 W16 O39 156.3(4) . .
O4 W16 O39 89.8(4) . .
O5 W16 O41 92.2(4) . .
O9 W16 O41 86.2(4) . .
O4 W16 O41 168.7(4) . .
O39 W16 O41 83.1(4) . .
O5 W16 O36 172.4(4) . .
O9 W16 O36 83.8(4) . .
O4 W16 O36 88.3(4) . .
O39 W16 O36 73.7(3) . .
O41 W16 O36 81.3(3) . .
O4 W17 O15 97.1(4) . .
O4 W17 O3 99.6(4) . .
O15 W17 O3 99.3(4) . .
O4 W17 O20 90.1(4) . .
O15 W17 O20 157.1(4) . .
O3 W17 O20 100.8(4) . .
O4 W17 O21 168.3(4) . .
O15 W17 O21 86.0(4) . .
O3 W17 O21 91.0(4) . .
O20 W17 O21 83.0(4) . .
O4 W17 O46 88.9(4) . .
O15 W17 O46 83.9(4) . .
O3 W17 O46 170.4(4) . .
O20 W17 O46 74.5(3) . .
O21 W17 O46 80.2(4) . .
O37 W18 O9 95.7(4) . .
O37 W18 O3 97.0(4) . 2_686
O9 W18 O3 104.1(4) . 2_686
O37 W18 O17 91.2(4) . .
O9 W18 O17 156.0(4) . .
O3 W18 O17 97.8(4) 2_686 .
O37 W18 O38 169.8(4) . .
O9 W18 O38 86.3(4) . .
O3 W18 O38 92.1(4) 2_686 .
O17 W18 O38 83.2(4) . .
O37 W18 O64 87.6(4) . .
O9 W18 O64 85.5(4) . .
O3 W18 O64 168.7(3) 2_686 .
O17 W18 O64 71.8(4) . .
O38 W18 O64 82.6(4) . .
O15 Fe4 O5 103.9(4) . 2_686
O15 Fe4 O37 95.5(4) . .
O5 Fe4 O37 99.6(4) 2_686 .
O15 Fe4 O6 159.0(4) . .
O5 Fe4 O6 95.0(4) 2_686 .
O37 Fe4 O6 90.1(4) . .
O15 Fe4 O33 85.9(4) . .
O5 Fe4 O33 89.7(4) 2_686 .
O37 Fe4 O33 169.9(4) . .
O6 Fe4 O33 85.1(4) . .
O15 Fe4 O43 85.6(4) . .
O5 Fe4 O43 167.2(4) 2_686 .
O37 Fe4 O43 87.7(4) . .
O6 Fe4 O43 74.4(4) . .
O33 Fe4 O43 82.4(3) . .
O5 Fe5 O9 99.7(4) . .
O5 Fe5 O4 97.8(4) . .
O9 Fe5 O4 97.1(4) . .
O5 Fe5 O39 101.8(4) . .
O9 Fe5 O39 156.3(4) . .
O4 Fe5 O39 89.8(4) . .
O5 Fe5 O41 92.2(4) . .
O9 Fe5 O41 86.2(4) . .
O4 Fe5 O41 168.7(4) . .
O39 Fe5 O41 83.1(4) . .
O5 Fe5 O36 172.4(4) . .
O9 Fe5 O36 83.8(4) . .
O4 Fe5 O36 88.3(4) . .
O39 Fe5 O36 73.7(3) . .
O41 Fe5 O36 81.3(3) . .
O4 Fe6 O15 97.1(4) . .
O4 Fe6 O3 99.6(4) . .
O15 Fe6 O3 99.3(4) . .
O4 Fe6 O20 90.1(4) . .
O15 Fe6 O20 157.1(4) . .
O3 Fe6 O20 100.8(4) . .
O4 Fe6 O21 168.3(4) . .
O15 Fe6 O21 86.0(4) . .
O3 Fe6 O21 91.0(4) . .
O20 Fe6 O21 83.0(4) . .
O4 Fe6 O46 88.9(4) . .
O15 Fe6 O46 83.9(4) . .
O3 Fe6 O46 170.4(4) . .
O20 Fe6 O46 74.5(3) . .
O21 Fe6 O46 80.2(4) . .
O37 Fe7 O9 95.7(4) . .
O37 Fe7 O3 97.0(4) . 2_686
O9 Fe7 O3 104.1(4) . 2_686
O37 Fe7 O17 91.2(4) . .
O9 Fe7 O17 156.0(4) . .
O3 Fe7 O17 97.8(4) 2_686 .
O37 Fe7 O38 169.8(4) . .
O9 Fe7 O38 86.3(4) . .
O3 Fe7 O38 92.1(4) 2_686 .
O17 Fe7 O38 83.2(4) . .
O37 Fe7 O64 87.6(4) . .
O9 Fe7 O64 85.5(4) . .
O3 Fe7 O64 168.7(3) 2_686 .
O17 Fe7 O64 71.8(4) . .
O38 Fe7 O64 82.6(4) . .
O54 P1 O36 110.8(5) . .
O54 P1 O64 111.5(5) . .
O36 P1 O64 112.2(5) . .
O54 P1 O24 108.4(5) . .
O36 P1 O24 106.3(5) . .
O64 P1 O24 107.3(5) . .
O49 P2 O46 112.6(6) . .
O49 P2 O43 110.7(5) . .
O46 P2 O43 112.6(6) . .
O49 P2 O14 106.9(6) . .
O46 P2 O14 107.3(5) . .
O43 P2 O14 106.3(5) . .
O61 Fe1 O2 75.6(4) . .
O61 Fe1 N10 71.2(5) . .
O2 Fe1 N10 146.7(5) . .
O61 Fe1 O1W 86.0(5) . .
O2 Fe1 O1W 90.8(5) . .
N10 Fe1 O1W 88.8(5) . .
O61 Fe1 N11 141.5(4) . .
O2 Fe1 N11 142.9(5) . .
N10 Fe1 N11 70.4(5) . .
O1W Fe1 N11 91.5(5) . .
O61 Fe1 N12 147.9(5) . .
O2 Fe1 N12 72.4(5) . .
N10 Fe1 N12 140.9(5) . .
O1W Fe1 N12 91.7(5) . .
N11 Fe1 N12 70.5(5) . .
O61 Fe1 O2W 92.0(4) . .
O2 Fe1 O2W 89.2(4) . .
N10 Fe1 O2W 90.0(5) . .
O1W Fe1 O2W 177.9(5) . .
N11 Fe1 O2W 89.8(5) . .
N12 Fe1 O2W 90.3(5) . .
O31 Fe2 O3W 171.6(5) . .
O31 Fe2 O66 86.6(4) . .
O3W Fe2 O66 85.5(5) . .
O31 Fe2 N4 94.5(5) . .
O3W Fe2 N4 93.4(5) . .
O66 Fe2 N4 140.4(5) . .
O31 Fe2 N3 86.6(5) . .
O3W Fe2 N3 93.4(5) . .
O66 Fe2 N3 70.8(5) . .
N4 Fe2 N3 69.8(5) . .
O31 Fe2 N5 96.7(5) . .
O3W Fe2 N5 88.8(5) . .
O66 Fe2 N5 149.3(5) . .
N4 Fe2 N5 69.9(5) . .
N3 Fe2 N5 139.8(5) . .
O31 Fe2 O63 88.1(4) . .
O3W Fe2 O63 87.8(5) . .
O66 Fe2 O63 79.5(4) . .
N4 Fe2 O63 140.0(5) . .
N3 Fe2 O63 150.1(5) . .
N5 Fe2 O63 70.1(5) . .
O4W Fe3 O60 175.2(5) . .
O4W Fe3 O58 92.7(5) . 2_686
O60 Fe3 O58 92.0(4) . 2_686
O4W Fe3 O5W 89.3(5) . .
O60 Fe3 O5W 89.2(4) . .
O58 Fe3 O5W 96.1(4) 2_686 .
O4W Fe3 O7W 91.3(5) . .
O60 Fe3 O7W 84.1(4) . .
O58 Fe3 O7W 173.8(4) 2_686 .
O5W Fe3 O7W 88.7(5) . .
O4W Fe3 O6W 95.1(5) . .
O60 Fe3 O6W 86.0(4) . .
O58 Fe3 O6W 88.0(4) 2_686 .
O5W Fe3 O6W 173.8(5) . .
O7W Fe3 O6W 87.0(5) . .
O2 Na1 O21W 78.9(5) . 2_677
O2 Na1 O48 73.0(4) . .
O21W Na1 O48 83.7(4) 2_677 .
O2 Na1 O61 55.0(3) . .
O21W Na1 O61 125.5(5) 2_677 .
O48 Na1 O61 105.7(4) . .
O39 Na2 O6W 114.3(5) 2_677 1_546
O39 Na2 O41 57.0(3) 2_677 2_677
O6W Na2 O41 68.4(4) 1_546 2_677
O39 Na2 O35 79.6(4) 2_677 2_577
O6W Na2 O35 156.6(5) 1_546 2_577
O41 Na2 O35 132.8(5) 2_677 2_577
O39 Na2 O26 134.2(5) 2_677 2_577
O6W Na2 O26 107.3(5) 1_546 2_577
O41 Na2 O26 165.1(5) 2_677 2_577
O35 Na2 O26 55.0(3) 2_577 2_577
W6 O1 W1 160.9(6) . .
C20 O2 Fe1 115.7(11) . .
C20 O2 Na1 118.8(10) . .
Fe1 O2 Na1 99.9(4) . .
W18 O3 W17 133.5(5) 2_686 .
W17 O4 W16 151.2(6) . .
Fe6 O4 Fe5 151.2(6) . .
W16 O5 W15 133.2(6) . 2_686
W11 O6 Fe4 118.0(5) . .
W11 O6 W15 118.0(5) . .
W2 O7 W4 162.7(6) . .
W7 O8 W8 166.2(6) . .
W18 O9 W16 157.9(6) . .
Fe7 O9 Fe5 157.9(6) . .
W6 O10 W8 152.6(6) . .
W12 O11 W7 154.6(6) . .
W9 O12 W2 152.3(6) . .
P2 O14 W13 123.1(5) . .
P2 O14 W10 126.1(5) . .
W13 O14 W10 91.4(3) . .
P2 O14 W3 125.0(5) . .
W13 O14 W3 91.7(3) . .
W10 O14 W3 89.1(3) . .
Fe4 O15 Fe6 157.8(6) . .
W15 O15 W17 157.8(6) . .
W5 O17 Fe7 121.2(5) . .
W5 O17 W18 121.2(5) . .
W9 O18 W5 151.5(5) . .
W8 O20 Fe6 119.4(4) . .
W8 O20 W17 119.4(4) . .
W13 O21 Fe6 143.7(5) . .
W13 O21 W17 143.7(5) . .
W1 O22 W12 150.9(6) . .
W9 O23 W12 122.3(5) . .
P1 O24 W14 124.0(5) . .
P1 O24 W9 123.6(5) . .
W14 O24 W9 92.4(3) . .
P1 O24 W12 125.1(5) . .
W14 O24 W12 91.6(3) . .
W9 O24 W12 90.3(3) . .
W4 O25 W10 151.0(6) . .
W10 O26 W11 153.8(6) . .
W10 O26 Na2 98.7(4) . 2_577
W11 O26 Na2 103.9(4) . 2_577
W5 O27 W11 162.8(6) . .
W2 O28 W1 123.4(5) . .
W4 O29 W6 122.0(5) . .
W9 O30 W14 124.1(5) . .
W5 O31 Fe2 159.7(7) . .
W10 O32 W3 121.8(5) . .
W13 O33 Fe4 140.8(5) . .
W13 O33 W15 140.8(5) . .
W3 O34 W8 153.6(5) . .
W10 O35 Na2 103.3(5) . 2_577
P1 O36 Fe5 128.6(5) . .
P1 O36 W16 128.6(5) . .
P1 O36 W7 129.2(5) . .
Fe5 O36 W7 90.5(3) . .
W16 O36 W7 90.5(3) . .
W18 O37 W15 153.8(6) . .
Fe7 O37 Fe4 153.8(6) . .
W14 O38 Fe7 142.3(5) . .
W14 O38 W18 142.3(5) . .
W7 O39 Fe5 119.3(5) . .
W7 O39 W16 119.3(5) . .
W7 O39 Na2 118.8(5) . 2_677
W16 O39 Na2 102.0(4) . 2_677
W14 O41 Fe5 142.7(5) . .
W14 O41 W16 142.7(5) . .
W14 O41 Na2 121.6(5) . 2_677
W16 O41 Na2 95.6(4) . 2_677
W4 O42 W11 153.1(5) . .
P2 O43 Fe4 127.8(5) . .
P2 O43 W15 127.8(5) . .
P2 O43 W11 129.4(5) . .
Fe4 O43 W11 91.6(3) . .
W15 O43 W11 91.6(3) . .
P2 O46 Fe6 128.8(5) . .
P2 O46 W17 128.8(5) . .
P2 O46 W8 128.3(5) . .
Fe6 O46 W8 90.8(3) . .
W17 O46 W8 90.8(3) . .
W4 O48 Na1 108.1(5) . .
P2 O49 W4 128.7(6) . .
P2 O49 W6 127.5(5) . .
W4 O49 W6 90.9(3) . .
W5 O52 W2 151.5(6) . .
P1 O54 W1 127.8(5) . .
P1 O54 W2 127.6(5) . .
W1 O54 W2 90.5(3) . .
W3 O56 W13 123.2(5) . .
W6 O57 W3 150.0(6) . .
W14 O58 Fe3 155.3(6) . 2_686
W1 O59 W7 153.1(6) . .
W13 O60 Fe3 147.7(6) . .
C12 O61 Fe1 118.4(11) . .
C12 O61 Na1 126.5(10) . .
Fe1 O61 Na1 96.6(4) . .
W10 O62 W13 122.4(5) . .
C9 O63 Fe2 117.9(11) . .
P1 O64 Fe7 127.3(5) . .
P1 O64 W18 127.3(5) . .
P1 O64 W5 128.6(5) . .
Fe7 O64 W5 92.6(3) . .
W18 O64 W5 92.6(3) . .
W12 O65 W14 124.3(5) . .
C1 O66 Fe2 119.9(12) . .
C16 C17 C18 118.2(19) . .
C16 C17 H17A 120.9 . .
C18 C17 H17A 120.9 . .
N11 C18 C17 120.0(15) . .
N11 C18 C19 116.2(13) . .
C17 C18 C19 123.8(15) . .
N12 C19 C18 113.7(14) . .
N12 C19 C22 124.5(16) . .
C18 C19 C22 121.6(15) . .
O2 C20 N14 121.7(16) . .
O2 C20 N13 121.9(16) . .
N14 C20 N13 116.3(14) . .
C13 C21 H21A 109.5 . .
C13 C21 H21B 109.5 . .
H21A C21 H21B 109.5 . .
C13 C21 H21C 109.5 . .
H21A C21 H21C 109.5 . .
H21B C21 H21C 109.5 . .
C19 C22 H22A 109.5 . .
C19 C22 H22B 109.5 . .
H22A C22 H22B 109.5 . .
C19 C22 H22C 109.5 . .
H22A C22 H22C 109.5 . .
H22B C22 H22C 109.5 . .
C1 N1 H1A 120.0 . .
C1 N1 H1B 120.0 . .
H1A N1 H1B 120.0 . .
N3 N2 C1 110.6(15) . .
N3 N2 H2A 124.7 . .
C1 N2 H2A 124.7 . .
C2 N3 N2 120.3(15) . .
C2 N3 Fe2 122.2(12) . .
N2 N3 Fe2 117.3(11) . .
C3 N4 C7 118.5(14) . .
C3 N4 Fe2 121.5(11) . .
C7 N4 Fe2 119.8(11) . .
C8 N5 N6 120.5(14) . .
C8 N5 Fe2 123.1(12) . .
N6 N5 Fe2 116.2(10) . .
C9 N6 N5 116.2(14) . .
C9 N6 H6A 121.9 . .
N5 N6 H6A 121.9 . .
C9 N7 H7A 120.0 . .
C9 N7 H7B 120.0 . .
H7A N7 H7B 120.0 . .
C12 N8 H8A 120.0 . .
C12 N8 H8B 120.0 . .
H8A N8 H8B 120.0 . .
N10 N9 C12 112.2(13) . .
N10 N9 H9A 123.9 . .
C12 N9 H9A 123.9 . .
C13 N10 N9 120.0(13) . .
C13 N10 Fe1 122.5(10) . .
N9 N10 Fe1 117.3(10) . .
C14 N11 C18 121.9(14) . .
C14 N11 Fe1 120.2(10) . .
C18 N11 Fe1 118.0(10) . .
C19 N12 N13 125.1(14) . .
C19 N12 Fe1 121.6(11) . .
N13 N12 Fe1 113.3(10) . .
N12 N13 C20 116.7(14) . .
N12 N13 H13A 121.6 . .
C20 N13 H13A 121.6 . .
C20 N14 H14A 120.0 . .
C20 N14 H14B 120.0 . .
H14A N14 H14B 120.0 . .
O66 C1 N1 126.2(17) . .
O66 C1 N2 121.0(17) . .
N1 C1 N2 112.5(16) . .
N3 C2 C3 112.6(15) . .
N3 C2 C10 125.2(17) . .
C3 C2 C10 122.2(15) . .
N4 C3 C4 123.9(16) . .
N4 C3 C2 113.2(14) . .
C4 C3 C2 122.8(16) . .
C3 C4 C5 116.9(18) . .
C3 C4 H4A 121.6 . .
C5 C4 H4A 121.6 . .
C6 C5 C4 120.8(19) . .
C6 C5 H5A 119.6 . .
C4 C5 H5A 119.6 . .
C5 C6 C7 118.5(18) . .
C5 C6 H6B 120.7 . .
C7 C6 H6B 120.7 . .
N4 C7 C6 121.2(16) . .
N4 C7 C8 115.3(15) . .
C6 C7 C8 123.5(16) . .
N5 C8 C7 111.8(15) . .
N5 C8 C11 126.2(16) . .
C7 C8 C11 122.0(16) . .
O63 C9 N7 121.8(17) . .
O63 C9 N6 118.8(16) . .
N7 C9 N6 119.4(17) . .
C2 C10 H10A 109.5 . .
C2 C10 H10B 109.5 . .
H10A C10 H10B 109.5 . .
C2 C10 H10C 109.5 . .
H10A C10 H10C 109.5 . .
H10B C10 H10C 109.5 . .
C8 C11 H11A 109.5 . .
C8 C11 H11B 109.5 . .
H11A C11 H11B 109.5 . .
C8 C11 H11C 109.5 . .
H11A C11 H11C 109.5 . .
H11B C11 H11C 109.5 . .
O61 C12 N8 123.9(17) . .
O61 C12 N9 120.6(15) . .
N8 C12 N9 115.5(15) . .
N10 C13 C14 111.1(14) . .
N10 C13 C21 124.4(15) . .
C14 C13 C21 124.5(15) . .
N11 C14 C15 123.7(15) . .
N11 C14 C13 115.8(14) . .
C15 C14 C13 120.4(15) . .
C16 C15 C14 113.8(17) . .
C16 C15 H15A 123.1 . .
C14 C15 H15A 123.1 . .
C17 C16 C15 122(2) . .
C17 C16 H16A 118.8 . .
C15 C16 H16A 118.8 . .
Fe3 O6W Na2 127.3(5) . 1_564

loop_
_geom_bond_atom_site_label_1
_geom_bond_atom_site_label_2
_geom_bond_distance
_geom_bond_site_symmetry_2
W1 O16 1.735(10) .
W1 O59 1.870(9) .
W1 O22 1.877(10) .
W1 O1 1.931(11) .
W1 O28 1.936(9) .
W1 O54 2.370(9) .
W2 O45 1.706(10) .
W2 O7 1.879(10) .
W2 O28 1.899(10) .
W2 O52 1.915(10) .
W2 O12 1.924(10) .
W2 O54 2.385(9) .
W3 O50 1.704(11) .
W3 O56 1.878(10) .
W3 O34 1.884(10) .
W3 O57 1.933(10) .
W3 O32 1.951(9) .
W3 O14 2.412(9) .
W4 O48 1.706(10) .
W4 O42 1.876(10) .
W4 O25 1.902(10) .
W4 O29 1.924(10) .
W4 O7 1.925(10) .
W4 O49 2.344(9) .
W5 O31 1.714(10) .
W5 O17 1.834(10) .
W5 O52 1.889(10) .
W5 O27 1.886(9) .
W5 O18 1.972(10) .
W5 O64 2.341(9) .
W6 O51 1.743(10) .
W6 O10 1.861(10) .
W6 O1 1.872(10) .
W6 O57 1.905(10) .
W6 O29 1.940(10) .
W6 O49 2.398(10) .
W7 O13 1.714(9) .
W7 O39 1.825(9) .
W7 O8 1.865(10) .
W7 O59 1.934(9) .
W7 O11 1.963(9) .
W7 O36 2.377(9) .
W8 O44 1.707(10) .
W8 O20 1.878(9) .
W8 O8 1.919(10) .
W8 O10 1.943(10) .
W8 O34 1.945(10) .
W8 O46 2.390(9) .
W9 O47 1.722(10) .
W9 O30 1.868(10) .
W9 O18 1.875(10) .
W9 O12 1.906(10) .
W9 O23 1.940(10) .
W9 O24 2.397(8) .
W10 O35 1.719(11) .
W10 O62 1.871(9) .
W10 O26 1.884(10) .
W10 O32 1.918(9) .
W10 O25 1.944(10) .
W10 O14 2.405(10) .
W11 O40 1.724(10) .
W11 O6 1.847(9) .
W11 O42 1.908(10) .
W11 O27 1.937(10) .
W11 O26 1.957(10) .
W11 O43 2.363(9) .
W12 O19 1.713(11) .
W12 O65 1.846(10) .
W12 O11 1.874(9) .
W12 O23 1.954(9) .
W12 O22 1.958(10) .
W12 O24 2.413(9) .
W13 O60 1.731(10) .
W13 O21 1.764(10) .
W13 O33 1.814(9) .
W13 O56 2.006(10) .
W13 O62 2.014(10) .
W13 O14 2.350(9) .
W14 O58 1.730(11) .
W14 O41 1.790(9) .
W14 O38 1.817(10) .
W14 O30 2.022(9) .
W14 O65 2.027(10) .
W14 O24 2.363(9) .
W15 O15 1.825(9) .
W15 O5 1.841(10) 2_686
W15 O37 1.851(10) .
W15 O6 2.028(9) .
W15 O33 2.113(10) .
W15 O43 2.269(9) .
W16 O5 1.826(10) .
W16 O9 1.841(9) .
W16 O4 1.845(10) .
W16 O39 2.024(9) .
W16 O41 2.115(9) .
W16 O36 2.303(9) .
W17 O4 1.818(10) .
W17 O15 1.840(9) .
W17 O3 1.844(9) .
W17 O20 1.999(9) .
W17 O21 2.094(10) .
W17 O46 2.311(9) .
W18 O37 1.802(10) .
W18 O9 1.813(9) .
W18 O3 1.823(10) 2_686
W18 O17 2.009(9) .
W18 O38 2.092(10) .
W18 O64 2.290(9) .
Fe4 O15 1.825(9) .
Fe4 O5 1.841(10) 2_686
Fe4 O37 1.851(10) .
Fe4 O6 2.028(9) .
Fe4 O33 2.113(10) .
Fe4 O43 2.269(9) .
Fe5 O5 1.826(10) .
Fe5 O9 1.841(9) .
Fe5 O4 1.845(10) .
Fe5 O39 2.024(9) .
Fe5 O41 2.115(9) .
Fe5 O36 2.303(9) .
Fe6 O4 1.818(10) .
Fe6 O15 1.840(9) .
Fe6 O3 1.844(9) .
Fe6 O20 1.999(9) .
Fe6 O21 2.094(10) .
Fe6 O46 2.311(9) .
Fe7 O37 1.802(10) .
Fe7 O9 1.813(9) .
Fe7 O3 1.823(10) 2_686
Fe7 O17 2.009(9) .
Fe7 O38 2.092(10) .
Fe7 O64 2.290(9) .
P1 O54 1.527(10) .
P1 O36 1.536(9) .
P1 O64 1.543(9) .
P1 O24 1.573(10) .
P2 O49 1.517(10) .
P2 O46 1.516(10) .
P2 O43 1.552(10) .
P2 O14 1.559(10) .
Fe1 O61 2.166(11) .
Fe1 O2 2.195(12) .
Fe1 N10 2.192(14) .
Fe1 O1W 2.200(13) .
Fe1 N11 2.204(13) .
Fe1 N12 2.213(13) .
Fe1 O2W 2.216(12) .
Fe2 O31 2.083(10) .
Fe2 O3W 2.095(13) .
Fe2 O66 2.119(11) .
Fe2 N4 2.176(14) .
Fe2 N3 2.210(15) .
Fe2 N5 2.223(14) .
Fe2 O63 2.231(11) .
Fe3 O4W 2.032(12) .
Fe3 O60 2.078(10) .
Fe3 O58 2.087(11) 2_686
Fe3 O5W 2.133(12) .
Fe3 O7W 2.199(13) .
Fe3 O6W 2.239(12) .
Na1 O2 2.823(13) .
Na1 O21W 2.893(19) 2_677
Na1 O48 2.943(13) .
Na1 O61 2.958(13) .
Na2 O39 2.807(15) 2_677
Na2 O6W 2.863(16) 1_546
Na2 O41 2.942(14) 2_677
Na2 O35 2.993(15) 2_577
Na2 O26 3.003(14) 2_577
O2 C20 1.212(18) .
O61 C12 1.233(18) .
O63 C9 1.28(2) .
O66 C1 1.218(19) .
C17 C16 1.38(3) .
C17 C18 1.41(2) .
C17 H17A 0.9300 .
C18 N11 1.336(18) .
C18 C19 1.45(2) .
C19 N12 1.27(2) .
C19 C22 1.51(2) .
C20 N14 1.35(2) .
C20 N13 1.36(2) .
C21 C13 1.51(2) .
C21 H21A 0.9600 .
C21 H21B 0.9600 .
C21 H21C 0.9600 .
C22 H22A 0.9600 .
C22 H22B 0.9600 .
C22 H22C 0.9600 .
N1 C1 1.37(2) .
N1 H1A 0.8600 .
N1 H1B 0.8600 .
N2 N3 1.340(19) .
N2 C1 1.40(2) .
N2 H2A 0.8600 .
N3 C2 1.30(2) .
N4 C3 1.34(2) .
N4 C7 1.36(2) .
N5 C8 1.29(2) .
N5 N6 1.369(18) .
N6 C9 1.33(2) .
N6 H6A 0.8600 .
N7 C9 1.31(2) .
N7 H7A 0.8600 .
N7 H7B 0.8600 .
N8 C12 1.32(2) .
N8 H8A 0.8600 .
N8 H8B 0.8600 .
N9 N10 1.346(17) .
N9 C12 1.39(2) .
N9 H9A 0.8600 .
N10 C13 1.33(2) .
N11 C14 1.311(19) .
N12 N13 1.327(18) .
N13 H13A 0.8600 .
N14 H14A 0.8600 .
N14 H14B 0.8600 .
C2 C3 1.48(2) .
C2 C10 1.49(2) .
C3 C4 1.38(2) .
C4 C5 1.43(3) .
C4 H4A 0.9300 .
C5 C6 1.34(2) .
C5 H5A 0.9300 .
C6 C7 1.43(2) .
C6 H6B 0.9300 .
C7 C8 1.46(2) .
C8 C11 1.49(2) .
C10 H10A 0.9600 .
C10 H10B 0.9600 .
C10 H10C 0.9600 .
C11 H11A 0.9600 .
C11 H11B 0.9600 .
C11 H11C 0.9600 .
C13 C14 1.48(2) .
C14 C15 1.42(2) .
C15 C16 1.42(2) .
C15 H15A 0.9300 .
C16 H16A 0.9300 .
